data_7058946
loop_
_publ_author_name
'Stierstorfer, Joerg'
'Wurzenberger, Maximilian Hans Horst'
'Lommel, Marcus'
'Gruhne, Michael S.'
'Szimhardt, Norbert'
'Bissinger, Benjamin'

_publ_section_title
;
 Synthesis and Comparison of Copper(II) Complexes with various
 N-Aminotetrazole Ligands Involving Trinitrophenol Anions
;
_journal_name_full 'New Journal of Chemistry'
_journal_paper_doi 10.1039/C9NJ03937F
_journal_year 2019
_chemical_formula_moiety ' C9 H9 N5'
_chemical_formula_sum 'C9 H9 N5'
_chemical_formula_weight 187.21
_chemical_name_common '1-amino-5-methyl-tetrazole benzhydrazone'
_chemical_name_systematic ' (E)-1-phenyl-N-(5-methyl-1H-tetrazol-1-yl)methanimine '
_space_group_IT_number 14
_space_group_name_Hall '-P 2yn'
_space_group_name_H-M_alt 'P 1 21/n 1'
_symmetry_cell_setting monoclinic
_symmetry_Int_Tables_number 14
_symmetry_space_group_name_Hall '-P 2yn'
_symmetry_space_group_name_H-M 'P 1 21/n 1'
_atom_sites_solution_hydrogens geom
_atom_sites_solution_primary difmap
_audit_creation_date 2018-11-27
_audit_creation_method SHELXL-2018/3
_audit_update_record
;
2019-10-24 deposited with the CCDC.    2019-10-28 downloaded from the CCDC.
;
_cell_angle_alpha 90
_cell_angle_beta 118.862(9)
_cell_angle_gamma 90
_cell_formula_units_Z 4
_cell_length_a 11.5832(8)
_cell_length_b 7.4944(4)
_cell_length_c 11.9045(8)
_cell_measurement_reflns_used 3593
_cell_measurement_temperature 129(2)
_cell_measurement_theta_max 32.2000
_cell_measurement_theta_min 3.9080
_cell_volume 905.05(13)
_computing_cell_refinement 'CrysAlisPro 1.171.39.46e (Rigaku OD, 2018)'
_computing_data_collection 'CrysAlisPro 1.171.39.46e (Rigaku OD, 2018)'
_computing_data_reduction 'CrysAlisPro 1.171.39.46e (Rigaku OD, 2018)'
_computing_molecular_graphics 'Diamond 2.1c, Crystal Impact GbR'
_computing_publication_material 'Encifer 1.5.1, CCDC 2014'
_computing_structure_refinement 'SHELXL-2018/3 (Sheldrick, 2018)'
_computing_structure_solution SIR-92
_diffrn_ambient_temperature 129(2)
_diffrn_detector 'CCD plate'
_diffrn_detector_area_resol_mean 15.9809
_diffrn_detector_type Sapphire3
_diffrn_measured_fraction_theta_full 0.998
_diffrn_measured_fraction_theta_max 0.936
_diffrn_measurement_details
;
List of Runs (angles in degrees, time in seconds):

  # Type    Start    End  Width  t~exp~   \w     \q     \k     \f   Frames
#--------------------------------------------------------------------------
  1  \w    -83.00 -57.00   1.00   10.00    --  -28.86-178.00  30.00   26
  2  \w    -98.00 -17.00   1.00   10.00    --  -28.86 -57.00   0.00   81
  3  \w    -17.00  40.00   1.00   10.00    --  -28.86  57.00 150.00   57
  4  \w     -3.00  97.00   1.00   10.00    --   30.11  77.00-120.00  100
  5  \w    -24.00   1.00   1.00   10.00    --   30.11 -99.00-120.00   25
  6  \w    -23.00  67.00   1.00   10.00    --   30.11 -99.00 120.00   90
  7  \w    -25.00  73.00   1.00   10.00    --   30.11 -99.00 -30.00   98
;
_diffrn_measurement_device 'four-circle diffractometer'
_diffrn_measurement_device_type 'Xcalibur, Sapphire3'
_diffrn_measurement_method '\w scans'
_diffrn_orient_matrix_UB_11 -0.0276361000
_diffrn_orient_matrix_UB_12 -0.0309942000
_diffrn_orient_matrix_UB_13 -0.0640954000
_diffrn_orient_matrix_UB_21 0.0613638000
_diffrn_orient_matrix_UB_22 0.0134223000
_diffrn_orient_matrix_UB_23 0.0015232000
_diffrn_orient_matrix_UB_31 0.0189952000
_diffrn_orient_matrix_UB_32 -0.0884268000
_diffrn_orient_matrix_UB_33 0.0227118000
_diffrn_radiation_monochromator graphite
_diffrn_radiation_probe x-ray
_diffrn_radiation_type MoK\a
_diffrn_radiation_wavelength 0.71073
_diffrn_reflns_av_R_equivalents 0.0216
_diffrn_reflns_av_sigmaI/netI 0.0296
_diffrn_reflns_av_unetI/netI 0.0264
_diffrn_reflns_Laue_measured_fraction_full 0.998
_diffrn_reflns_Laue_measured_fraction_max 0.936
_diffrn_reflns_limit_h_max 16
_diffrn_reflns_limit_h_min -17
_diffrn_reflns_limit_k_max 10
_diffrn_reflns_limit_k_min -10
_diffrn_reflns_limit_l_max 17
_diffrn_reflns_limit_l_min -17
_diffrn_reflns_number 9657
_diffrn_reflns_point_group_measured_fraction_full 0.998
_diffrn_reflns_point_group_measured_fraction_max 0.936
_diffrn_reflns_theta_full 25.242
_diffrn_reflns_theta_max 32.222
_diffrn_reflns_theta_min 3.380
_diffrn_source 'fine-focus sealed X-ray tube'
_exptl_absorpt_coefficient_mu 0.092
_exptl_absorpt_correction_T_max 1.00000
_exptl_absorpt_correction_T_min 0.45633
_exptl_absorpt_correction_type multi-scan
_exptl_absorpt_process_details
;
CrysAlisPro 1.171.39.46e (Rigaku Oxford Diffraction, 2018)
Empirical absorption correction using spherical harmonics,
 implemented in SCALE3 ABSPACK scaling algorithm.
;
_exptl_crystal_colour yellow
_exptl_crystal_density_diffrn 1.374
_exptl_crystal_description block
_exptl_crystal_F_000 392
_exptl_crystal_size_max 0.500
_exptl_crystal_size_mid 0.500
_exptl_crystal_size_min 0.335
_refine_diff_density_max 0.433
_refine_diff_density_min -0.238
_refine_diff_density_rms 0.056
_refine_ls_extinction_method none
_refine_ls_goodness_of_fit_ref 1.074
_refine_ls_hydrogen_treatment constr
_refine_ls_matrix_type full
_refine_ls_number_parameters 127
_refine_ls_number_reflns 2995
_refine_ls_number_restraints 0
_refine_ls_restrained_S_all 1.074
_refine_ls_R_factor_all 0.0523
_refine_ls_R_factor_gt 0.0432
_refine_ls_shift/su_max 0.000
_refine_ls_shift/su_mean 0.000
_refine_ls_structure_factor_coef Fsqd
_refine_ls_weighting_details 'w=1/[\s^2^(Fo^2^)+(0.0673P)^2^+0.2054P] where P=(Fo^2^+2Fc^2^)/3'
_refine_ls_weighting_scheme calc
_refine_ls_wR_factor_gt 0.1194
_refine_ls_wR_factor_ref 0.1293
_reflns_Friedel_coverage 0.000
_reflns_number_gt 2511
_reflns_number_total 2995
_reflns_threshold_expression 'I > 2\s(I)'
_cod_data_source_file c9nj03937f2.cif
_cod_data_source_block nx457
_cod_original_cell_volume 905.05(12)
_cod_original_sg_symbol_H-M 'P 21/n'
_cod_database_code 7058946
_shelx_space_group_comment
;
The symmetry employed for this shelxl refinement is uniquely defined
by the following loop, which should always be used as a source of
symmetry information in preference to the above space-group names.
They are only intended as comments.
;
_shelx_estimated_absorpt_t_min 0.956
_shelx_estimated_absorpt_t_max 0.970

loop_
_space_group_symop_operation_xyz
'x, y, z'
'-x+1/2, y+1/2, -z+1/2'
'-x, -y, -z'
'x-1/2, -y-1/2, z-1/2'

loop_
_atom_site_label
_atom_site_type_symbol
_atom_site_fract_x
_atom_site_fract_y
_atom_site_fract_z
_atom_site_U_iso_or_equiv
_atom_site_adp_type
_atom_site_occupancy
_atom_site_site_symmetry_order
_atom_site_calc_flag
_atom_site_refinement_flags_posn
_atom_site_refinement_flags_adp
_atom_site_refinement_flags_occupancy
N1 N 0.70356(8) 0.11146(11) 0.35935(7) 0.01582(17) Uani 1 1 d . . .
N2 N 0.67370(9) 0.00633(12) 0.25614(8) 0.02109(19) Uani 1 1 d . . .
N3 N 0.78315(9) -0.01186(12) 0.25278(8) 0.0237(2) Uani 1 1 d . . .
N4 N 0.88424(8) 0.07852(12) 0.35105(8) 0.02177(19) Uani 1 1 d . . .
N5 N 0.61623(8) 0.17021(11) 0.39913(7) 0.01700(17) Uani 1 1 d . . .
C1 C 0.83241(9) 0.15573(12) 0.41591(9) 0.01767(19) Uani 1 1 d . . .
C2 C 0.89906(10) 0.27161(14) 0.52993(10) 0.0236(2) Uani 1 1 d . . .
H2A H 0.835565 0.309513 0.557373 0.035 Uiso 0.5 1 calc R U P
H2B H 0.970987 0.205414 0.599535 0.035 Uiso 0.5 1 calc R U P
H2C H 0.934867 0.376813 0.508535 0.035 Uiso 0.5 1 calc R U P
H2D H 0.992048 0.284981 0.552922 0.035 Uiso 0.5 1 calc R U P
H2E H 0.856625 0.389080 0.510761 0.035 Uiso 0.5 1 calc R U P
H2F H 0.892745 0.217681 0.601761 0.035 Uiso 0.5 1 calc R U P
C3 C 0.50142(9) 0.09870(12) 0.34293(8) 0.01695(18) Uani 1 1 d . . .
H3 H 0.481260 0.010987 0.278473 0.020 Uiso 1 1 calc R U .
C4 C 0.40154(9) 0.15194(12) 0.37788(8) 0.01667(19) Uani 1 1 d . . .
C5 C 0.43001(10) 0.27013(13) 0.47912(9) 0.01973(19) Uani 1 1 d . . .
H5 H 0.515835 0.319662 0.526314 0.024 Uiso 1 1 calc R U .
C6 C 0.33275(11) 0.31480(14) 0.51042(10) 0.0244(2) Uani 1 1 d . . .
H6 H 0.351986 0.395065 0.579004 0.029 Uiso 1 1 calc R U .
C7 C 0.20670(11) 0.24193(15) 0.44125(11) 0.0257(2) Uani 1 1 d . . .
H7 H 0.140408 0.272623 0.463062 0.031 Uiso 1 1 calc R U .
C8 C 0.17773(10) 0.12502(15) 0.34089(11) 0.0251(2) Uani 1 1 d . . .
H8 H 0.091660 0.076223 0.293734 0.030 Uiso 1 1 calc R U .
C9 C 0.27506(10) 0.07923(14) 0.30931(9) 0.0215(2) Uani 1 1 d . . .
H9 H 0.255472 -0.001659 0.240979 0.026 Uiso 1 1 calc R U .

loop_
_atom_site_aniso_label
_atom_site_aniso_U_11
_atom_site_aniso_U_22
_atom_site_aniso_U_33
_atom_site_aniso_U_23
_atom_site_aniso_U_13
_atom_site_aniso_U_12
N1 0.0162(4) 0.0170(3) 0.0161(3) -0.0004(3) 0.0092(3) 0.0005(3)
N2 0.0237(4) 0.0227(4) 0.0188(4) -0.0041(3) 0.0118(3) 0.0003(3)
N3 0.0247(4) 0.0266(4) 0.0239(4) -0.0026(3) 0.0150(3) 0.0016(3)
N4 0.0206(4) 0.0234(4) 0.0244(4) 0.0002(3) 0.0133(3) 0.0023(3)
N5 0.0169(4) 0.0191(4) 0.0178(3) -0.0001(3) 0.0106(3) 0.0015(3)
C1 0.0171(4) 0.0172(4) 0.0190(4) 0.0019(3) 0.0089(3) 0.0011(3)
C2 0.0189(4) 0.0246(5) 0.0237(5) -0.0048(4) 0.0073(4) -0.0011(4)
C3 0.0179(4) 0.0177(4) 0.0160(4) 0.0009(3) 0.0087(3) 0.0005(3)
C4 0.0164(4) 0.0180(4) 0.0165(4) 0.0025(3) 0.0086(3) 0.0011(3)
C5 0.0194(4) 0.0210(4) 0.0194(4) 0.0001(3) 0.0097(3) 0.0004(3)
C6 0.0279(5) 0.0253(5) 0.0253(5) 0.0008(4) 0.0171(4) 0.0041(4)
C7 0.0248(5) 0.0280(5) 0.0318(5) 0.0075(4) 0.0196(4) 0.0066(4)
C8 0.0175(4) 0.0285(5) 0.0299(5) 0.0056(4) 0.0119(4) 0.0000(4)
C9 0.0187(4) 0.0237(5) 0.0211(4) 0.0002(3) 0.0087(3) -0.0021(3)

loop_
_atom_type_symbol
_atom_type_description
_atom_type_scat_dispersion_real
_atom_type_scat_dispersion_imag
_atom_type_scat_source
C C 0.0033 0.0016 'International Tables Vol C Tables 4.2.6.8 and 6.1.1.4'
N N 0.0061 0.0033 'International Tables Vol C Tables 4.2.6.8 and 6.1.1.4'
H H 0.0000 0.0000 'International Tables Vol C Tables 4.2.6.8 and 6.1.1.4'

loop_
_geom_angle_atom_site_label_1
_geom_angle_atom_site_label_2
_geom_angle_atom_site_label_3
_geom_angle
C1 N1 N2 109.38(8)
C1 N1 N5 124.60(8)
N2 N1 N5 125.99(8)
N3 N2 N1 105.30(8)
N2 N3 N4 111.57(8)
C1 N4 N3 105.90(8)
C3 N5 N1 115.79(8)
N4 C1 N1 107.85(8)
N4 C1 C2 127.76(9)
N1 C1 C2 124.39(9)
C1 C2 H2A 109.5
C1 C2 H2B 109.5
H2A C2 H2B 109.5
C1 C2 H2C 109.5
H2A C2 H2C 109.5
H2B C2 H2C 109.5
H2D C2 H2E 109.5
H2D C2 H2F 109.5
H2E C2 H2F 109.5
N5 C3 C4 120.10(8)
N5 C3 H3 119.9
C4 C3 H3 119.9
C9 C4 C5 119.60(9)
C9 C4 C3 118.54(8)
C5 C4 C3 121.85(8)
C6 C5 C4 119.94(9)
C6 C5 H5 120.0
C4 C5 H5 120.0
C5 C6 C7 120.07(10)
C5 C6 H6 120.0
C7 C6 H6 120.0
C8 C7 C6 120.34(9)
C8 C7 H7 119.8
C6 C7 H7 119.8
C7 C8 C9 119.86(10)
C7 C8 H8 120.1
C9 C8 H8 120.1
C8 C9 C4 120.20(9)
C8 C9 H9 119.9
C4 C9 H9 119.9

loop_
_geom_bond_atom_site_label_1
_geom_bond_atom_site_label_2
_geom_bond_distance
N1 C1 1.3493(12)
N1 N2 1.3564(11)
N1 N5 1.3798(11)
N2 N3 1.2948(12)
N3 N4 1.3697(12)
N4 C1 1.3187(12)
N5 C3 1.2823(12)
C1 C2 1.4769(13)
C2 H2A 0.9800
C2 H2B 0.9800
C2 H2C 0.9800
C2 H2D 0.9800
C2 H2E 0.9800
C2 H2F 0.9800
C3 C4 1.4613(13)
C3 H3 0.9500
C4 C9 1.3982(13)
C4 C5 1.4008(13)
C5 C6 1.3876(14)
C5 H5 0.9500
C6 C7 1.3955(16)
C6 H6 0.9500
C7 C8 1.3859(16)
C7 H7 0.9500
C8 C9 1.3926(14)
C8 H8 0.9500
C9 H9 0.9500

loop_
_geom_hbond_atom_site_label_D
_geom_hbond_atom_site_label_H
_geom_hbond_atom_site_label_A
_geom_hbond_distance_DH
_geom_hbond_distance_HA
_geom_hbond_distance_DA
_geom_hbond_angle_DHA
_geom_hbond_site_symmetry_A
C2 H2B N4 0.98 2.59 3.4293(14) 143.1 3_756

loop_
_geom_torsion_atom_site_label_1
_geom_torsion_atom_site_label_2
_geom_torsion_atom_site_label_3
_geom_torsion_atom_site_label_4
_geom_torsion
C1 N1 N2 N3 0.47(10)
N5 N1 N2 N3 178.44(8)
N1 N2 N3 N4 0.00(11)
N2 N3 N4 C1 -0.47(11)
C1 N1 N5 C3 -172.47(8)
N2 N1 N5 C3 9.86(13)
N3 N4 C1 N1 0.73(10)
N3 N4 C1 C2 -178.95(9)
N2 N1 C1 N4 -0.77(11)
N5 N1 C1 N4 -178.77(8)
N2 N1 C1 C2 178.93(9)
N5 N1 C1 C2 0.93(15)
N1 N5 C3 C4 -179.88(7)
N5 C3 C4 C9 176.18(8)
N5 C3 C4 C5 -5.12(14)
C9 C4 C5 C6 -0.24(14)
C3 C4 C5 C6 -178.93(9)
C4 C5 C6 C7 0.08(15)
C5 C6 C7 C8 -0.13(16)
C6 C7 C8 C9 0.35(16)
C7 C8 C9 C4 -0.51(15)
C5 C4 C9 C8 0.46(14)
C3 C4 C9 C8 179.19(9)
